data_8100195
loop_
_publ_author_name
'Peters, K.'
'Peters, E.-M.'
'Linker, T.'

_publ_section_title
;
Crystal structure of (1R,3S,5R)-3-hydroxy-2-methylene-6-oxa-bicyclo
[3.2.1.]octan-7-one, C~8~H~10~O~3~
;
_journal_issue 4
_journal_name_full 'Zeitschrift f\"ur Kristallographie - New Crystal Structures'
_journal_page_first 459
_journal_page_last 460
_journal_volume 219
_journal_year 2004
_chemical_formula_sum 'C8 H10 O3'
_chemical_formula_weight 154.16
_space_group_IT_number 61
_symmetry_cell_setting orthorhombic
_symmetry_space_group_name_Hall '-P 2ac 2ab'
_symmetry_space_group_name_H-M 'P b c a'
_cell_angle_alpha 90.00
_cell_angle_beta 90.00
_cell_angle_gamma 90.00
_cell_formula_units_Z 24
_cell_length_a 10.592(3)
_cell_length_b 11.877(3)
_cell_length_c 36.833(9)
_cell_measurement_temperature 293(2)
_cell_volume 4634(2)
_diffrn_ambient_temperature 293(2)
_exptl_crystal_density_diffrn 1.326
_cod_database_code 8100195

loop_
_symmetry_equiv_pos_as_xyz
'x, y, z'
'-x+1/2, -y, z+1/2'
'-x, y+1/2, -z+1/2'
'x+1/2, -y+1/2, -z'
'-x, -y, -z'
'x-1/2, y, -z-1/2'
'x, -y-1/2, z-1/2'
'-x-1/2, y-1/2, z'

loop_
_atom_site_label
_atom_site_type_symbol
_atom_site_fract_x
_atom_site_fract_y
_atom_site_fract_z
_atom_site_U_iso_or_equiv
_atom_site_adp_type
_atom_site_occupancy
_atom_site_symmetry_multiplicity
_atom_site_Wyckoff_symbol
_atom_site_calc_flag
_atom_site_refinement_flags
_atom_site_disorder_assembly
_atom_site_disorder_group
O11 O 0.7037(3) 0.1578(3) 0.13316(8) 0.0677(11) Uani 1 8 c d . . .
H11 H 0.6498 0.2167 0.1208 0.080 Uiso 1 8 c d . . .
C11 C 0.6833(5) 0.1597(4) 0.17129(12) 0.0521(13) Uani 1 8 c d . . .
H11A H 0.6137 0.2119 0.1761 0.080 Uiso 1 8 c calc R . .
C12 C 0.7963(5) 0.2016(4) 0.19131(12) 0.0462(13) Uani 1 8 c d . . .
C13 C 0.7881(5) 0.1827(5) 0.23240(12) 0.0611(14) Uani 1 8 c d . . .
H13 H 0.8558 0.2204 0.2458 0.080 Uiso 1 8 c calc R . .
C14 C 0.7851(5) 0.0569(5) 0.23863(14) 0.0700(16) Uani 1 8 c d . . .
H14A H 0.7954 0.0379 0.2641 0.080 Uiso 1 8 c calc R . .
H14B H 0.8484 0.0180 0.2243 0.080 Uiso 1 8 c calc R . .
C15 C 0.6528(6) 0.0325(5) 0.22531(15) 0.0780(18) Uani 1 8 c d . . .
H15 H 0.6224 -0.0407 0.2340 0.080 Uiso 1 8 c calc R . .
O15 O 0.5802(4) 0.1260(3) 0.24107(10) 0.0776(11) Uani 1 8 c d . . .
C16 C 0.6568(6) 0.2177(6) 0.24496(13) 0.0612(15) Uani 1 8 c d . . .
O16 O 0.6171(4) 0.3043(3) 0.25623(9) 0.0828(13) Uani 1 8 c d . . .
C17 C 0.6420(5) 0.0428(4) 0.18412(13) 0.0685(16) Uani 1 8 c d . . .
H17A H 0.5553 0.0295 0.1768 0.080 Uiso 1 8 c calc R . .
H17B H 0.6945 -0.0139 0.1727 0.080 Uiso 1 8 c calc R . .
C18 C 0.8922(5) 0.2489(5) 0.17659(15) 0.0737(17) Uani 1 8 c d . . .
H18A H 0.8948 0.2592 0.1516 0.080 Uiso 1 8 c calc R . .
H18B H 0.9593 0.2729 0.1909 0.080 Uiso 1 8 c calc R . .
O21 O 0.5598(3) 0.3215(3) 0.10640(9) 0.0642(10) Uani 1 8 c d . . .
H21 H 0.5689 0.4088 0.1067 0.080 Uiso 1 8 c d . . .
C21 C 0.4254(4) 0.3203(4) 0.11014(12) 0.0448(11) Uani 1 8 c d . . .
H21A H 0.3903 0.3764 0.0934 0.080 Uiso 1 8 c calc R . .
C22 C 0.3820(4) 0.3490(4) 0.14771(11) 0.0425(12) Uani 1 8 c d . . .
C23 C 0.2478(5) 0.3129(4) 0.15578(13) 0.0536(13) Uani 1 8 c d . . .
H23 H 0.2193 0.3383 0.1797 0.080 Uiso 1 8 c calc R . .
C24 C 0.2398(5) 0.1852(4) 0.15162(14) 0.0664(16) Uani 1 8 c d . . .
H24A H 0.3100 0.1471 0.1632 0.080 Uiso 1 8 c calc R . .
H24B H 0.1607 0.1553 0.1608 0.080 Uiso 1 8 c calc R . .
C25 C 0.2475(5) 0.1792(4) 0.11079(15) 0.0625(15) Uani 1 8 c d . . .
H25 H 0.2178 0.1063 0.1017 0.080 Uiso 1 8 c calc R . .
O25 O 0.1635(3) 0.2716(3) 0.09931(11) 0.0753(11) Uani 1 8 c d . . .
C26 C 0.1614(5) 0.3511(5) 0.12593(16) 0.0639(15) Uani 1 8 c d . . .
O26 O 0.1020(4) 0.4349(3) 0.12263(12) 0.0886(13) Uani 1 8 c d . . .
C27 C 0.3796(5) 0.2042(4) 0.09799(12) 0.0529(13) Uani 1 8 c d . . .
H27A H 0.3821 0.2003 0.0717 0.080 Uiso 1 8 c calc R . .
H27B H 0.4365 0.1473 0.1074 0.080 Uiso 1 8 c calc R . .
C28 C 0.4508(6) 0.4037(5) 0.17144(14) 0.0797(18) Uani 1 8 c d . . .
H28A H 0.5318 0.4271 0.1653 0.080 Uiso 1 8 c calc R . .
H28B H 0.4186 0.4191 0.1944 0.080 Uiso 1 8 c calc R . .
O31 O 0.8638(4) 0.0297(3) 0.09331(8) 0.0788(12) Uani 1 8 c d . . .
H31 H 0.7840 0.0619 0.1030 0.080 Uiso 1 8 c d . . .
C31 C 0.8471(5) 0.0594(4) 0.05641(12) 0.0512(13) Uani 1 8 c d . . .
H31A H 0.8995 0.0078 0.0421 0.080 Uiso 1 8 c calc R . .
C32 C 0.7131(5) 0.0449(4) 0.04323(12) 0.0502(13) Uani 1 8 c d . . .
C33 C 0.6907(5) 0.0992(4) 0.00659(14) 0.0610(15) Uani 1 8 c d . . .
H33 H 0.6066 0.0822 -0.0031 0.080 Uiso 1 8 c calc R . .
C34 C 0.7142(6) 0.2241(5) 0.00966(15) 0.0745(18) Uani 1 8 c d . . .
H34A H 0.6865 0.2646 -0.0118 0.080 Uiso 1 8 c calc R . .
H34B H 0.6750 0.2562 0.0311 0.080 Uiso 1 8 c calc R . .
C35 C 0.8549(6) 0.2200(4) 0.01271(14) 0.0642(15) Uani 1 8 c d . . .
H35 H 0.8919 0.2940 0.0077 0.080 Uiso 1 8 c calc R . .
O35 O 0.8912(4) 0.1380(3) -0.01535(9) 0.0719(11) Uani 1 8 c d . . .
C36 C 0.7945(6) 0.0647(5) -0.01908(13) 0.0644(15) Uani 1 8 c d . . .
O36 O 0.8021(5) -0.0130(3) -0.03955(10) 0.0982(15) Uani 1 8 c d . . .
C37 C 0.8960(5) 0.1772(4) 0.04917(12) 0.0620(15) Uani 1 8 c d . . .
H37A H 0.8653 0.2276 0.0679 0.080 Uiso 1 8 c calc R . .
H37B H 0.9875 0.1768 0.0503 0.080 Uiso 1 8 c calc R . .
C38 C 0.6247(6) -0.0060(5) 0.06162(15) 0.088(2) Uani 1 8 c d . . .
H38A H 0.6425 -0.0361 0.0844 0.080 Uiso 1 8 c calc R . .
H38B H 0.5438 -0.0122 0.0520 0.080 Uiso 1 8 c calc R . .

loop_
_atom_site_aniso_label
_atom_site_aniso_U_11
_atom_site_aniso_U_22
_atom_site_aniso_U_33
_atom_site_aniso_U_23
_atom_site_aniso_U_13
_atom_site_aniso_U_12
O11 0.077(3) 0.087(3) 0.0387(18) -0.0022(18) -0.0079(17) 0.035(2)
C11 0.048(3) 0.065(4) 0.043(3) -0.006(3) -0.008(2) 0.016(3)
C12 0.044(3) 0.048(3) 0.046(3) 0.006(2) 0.009(2) 0.002(3)
C13 0.065(4) 0.070(4) 0.047(3) -0.001(3) -0.003(3) 0.002(3)
C14 0.079(4) 0.072(4) 0.059(3) 0.016(3) -0.004(3) 0.009(4)
C15 0.103(5) 0.057(4) 0.074(4) 0.002(3) 0.011(4) -0.009(4)
O15 0.078(3) 0.073(3) 0.082(3) -0.004(2) 0.026(2) -0.006(3)
C16 0.071(4) 0.075(4) 0.038(3) 0.010(3) 0.004(3) -0.001(4)
O16 0.123(4) 0.059(2) 0.066(2) -0.013(2) 0.023(2) 0.009(3)
C17 0.069(4) 0.063(4) 0.073(4) -0.009(3) 0.006(3) -0.006(3)
C18 0.063(4) 0.093(5) 0.065(3) -0.002(3) 0.003(3) 0.001(4)
O21 0.054(2) 0.054(2) 0.085(2) 0.0164(19) 0.0066(19) 0.0069(19)
C21 0.044(3) 0.044(3) 0.046(3) 0.004(2) -0.003(2) -0.002(3)
C22 0.051(3) 0.039(3) 0.038(2) 0.002(2) -0.008(2) 0.000(3)
C23 0.059(4) 0.050(3) 0.051(3) 0.008(3) 0.013(3) 0.002(3)
C24 0.057(4) 0.050(3) 0.092(4) 0.014(3) 0.015(3) -0.006(3)
C25 0.064(4) 0.036(3) 0.087(4) -0.009(3) -0.017(3) -0.008(3)
O25 0.059(3) 0.069(3) 0.098(3) 0.003(2) -0.035(2) -0.002(2)
C26 0.047(4) 0.047(4) 0.098(5) 0.013(3) -0.002(3) -0.007(3)
O26 0.061(3) 0.060(3) 0.144(4) 0.017(3) 0.000(3) 0.020(2)
C27 0.061(4) 0.048(3) 0.050(3) -0.012(2) 0.000(3) 0.002(3)
C28 0.085(5) 0.085(4) 0.069(4) -0.020(3) -0.017(3) 0.002(4)
O31 0.101(3) 0.093(3) 0.0428(19) 0.0135(19) 0.0070(19) 0.058(3)
C31 0.054(3) 0.060(3) 0.039(3) 0.007(2) 0.008(2) 0.020(3)
C32 0.059(3) 0.038(3) 0.054(3) -0.011(2) 0.015(3) -0.007(3)
C33 0.052(4) 0.068(4) 0.063(3) -0.013(3) -0.013(3) 0.001(3)
C34 0.098(5) 0.065(4) 0.061(3) 0.008(3) -0.018(3) 0.026(4)
C35 0.085(5) 0.048(3) 0.060(3) 0.007(3) -0.004(3) -0.015(3)
O35 0.093(3) 0.077(3) 0.046(2) 0.0051(19) 0.015(2) -0.001(3)
C36 0.091(5) 0.063(4) 0.039(3) 0.007(3) -0.004(3) 0.008(4)
O36 0.163(5) 0.084(3) 0.048(2) -0.023(2) 0.005(2) 0.008(3)
C37 0.050(3) 0.076(4) 0.060(3) -0.004(3) -0.003(3) -0.008(3)
C38 0.094(5) 0.091(5) 0.079(4) -0.029(4) 0.032(4) -0.040(4)

loop_
_geom_bond_atom_site_label_1
_geom_bond_atom_site_label_2
_geom_bond_distance
_geom_bond_site_symmetry_2
_geom_bond_publ_flag
O11 C11 1.421(5) . ?
O11 H11 1.012(3) . ?
C11 C12 1.491(6) . ?
C11 C17 1.530(7) . ?
C11 H11A 0.9800 . ?
C12 C18 1.282(6) . ?
C12 C13 1.533(6) . ?
C13 C14 1.513(7) . ?
C13 C16 1.523(7) . ?
C13 H13 0.9800 . ?
C14 C15 1.512(7) . ?
C14 H14A 0.9700 . ?
C14 H14B 0.9700 . ?
C15 O15 1.471(6) . ?
C15 C17 1.526(7) . ?
C15 H15 0.9800 . ?
O15 C16 1.365(6) . ?
C16 O16 1.186(6) . ?
C17 H17A 0.9700 . ?
C17 H17B 0.9700 . ?
C18 H18A 0.9300 . ?
C18 H18B 0.9300 . ?
O21 C21 1.431(5) . ?
O21 H21 1.041(3) . ?
C21 C22 1.497(6) . ?
C21 C27 1.528(6) . ?
C21 H21A 0.9800 . ?
C22 C28 1.311(6) . ?
C22 C23 1.514(6) . ?
C23 C26 1.501(7) . ?
C23 C24 1.527(7) . ?
C23 H23 0.9800 . ?
C24 C25 1.508(7) . ?
C24 H24A 0.9700 . ?
C24 H24B 0.9700 . ?
C25 O25 1.474(6) . ?
C25 C27 1.507(7) . ?
C25 H25 0.9800 . ?
O25 C26 1.362(6) . ?
C26 O26 1.183(6) . ?
C27 H27A 0.9700 . ?
C27 H27B 0.9700 . ?
C28 H28A 0.9300 . ?
C28 H28B 0.9300 . ?
O31 C31 1.415(5) . ?
O31 H31 0.994(3) . ?
C31 C32 1.510(7) . ?
C31 C37 1.516(6) . ?
C31 H31A 0.9800 . ?
C32 C38 1.304(6) . ?
C32 C33 1.515(7) . ?
C33 C36 1.507(7) . ?
C33 C34 1.508(7) . ?
C33 H33 0.9800 . ?
C34 C35 1.495(7) . ?
C34 H34A 0.9700 . ?
C34 H34B 0.9700 . ?
C35 O35 1.471(6) . ?
C35 C37 1.501(6) . ?
C35 H35 0.9800 . ?
O35 C36 1.351(6) . ?
C36 O36 1.194(6) . ?
C37 H37A 0.9700 . ?
C37 H37B 0.9700 . ?
C38 H38A 0.9300 . ?
C38 H38B 0.9300 . ?
